data_8103745
loop_
_publ_author_name
'Fleck, M.'
'Giester, G.'
'Kolitsch, U.'
'Wohlschlaeger, A.'
'Hertweck, B.'
'Wildner, M.'
'Prem, M.'

_publ_section_title
;
 Crystal structures of the double salt dihydrates K2 Cd (Se O4)2 * 2(H2
 O), K2 Mn (S O4)2 * 2(H2 O), (N H4)2 Cu (Se O4)2 * 2(H2 O) and K Fe H (S
 O4)2 * 2(H2 O)
;
_journal_name_full 'Zeitschrift fuer Kristallographie (149,1979-)'
_journal_page_first 242
_journal_page_last 248
_journal_volume 217
_journal_year 2002
_chemical_formula_sum 'H4 K2 Mn O10 S2'
_chemical_name_systematic 'K2 Mn (S O4)2 (H2 O)2'
_space_group_IT_number 2
_symmetry_space_group_name_Hall '-P 1'
_symmetry_space_group_name_H-M 'P -1'
_cell_angle_alpha 72.89
_cell_angle_beta 73.91
_cell_angle_gamma 69.77
_cell_formula_units_Z 2
_cell_length_a 6.574
_cell_length_b 7.332
_cell_length_c 10.7
_cell_volume 453.579
_citation_journal_id_ASTM ZEKRDZ
_cod_data_source_file Fleck_ZEKRDZ_2002_1052.cif
_cod_data_source_block H4K2Mn1O10S2
_cod_original_cell_volume 453.5786
_cod_original_formula_sum 'H4 K2 Mn1 O10 S2'
_cod_database_code 8103745

loop_
_symmetry_equiv_pos_as_xyz
x,y,z
-x,-y,-z

loop_
_atom_site_label
_atom_site_type_symbol
_atom_site_fract_x
_atom_site_fract_y
_atom_site_fract_z
_atom_site_occupancy
_atom_site_U_iso_or_equiv
H4 H+1 0.181 0.409 0.2205 1 0.0
O4 O-2 0.39307 0.08896 0.82438 1 0.0
S2 S+6 0.25398 0.77606 0.57553 1 0.0
H1 H+1 0.271 0.668 0.341 1 0.0
O10 O-2 0.2877 0.31412 0.23063 1 0.0
O7 O-2 0.30914 0.92909 0.45541 1 0.0
O2 O-2 0.41198 0.33158 0.9296 1 0.0
H2 H+1 0.335 0.685 0.218 1 0.0
O6 O-2 0.45955 0.64842 0.62079 1 0.0
O5 O-2 0.14166 0.65831 0.54409 1 0.0
K1 K+1 0.20944 0.25122 0.5997 1 0.0
Mn1 Mn+2 0.24754 0.02741 0.24952 1 0.0
O3 O-2 0.18937 0.10527 0.04762 1 0.0
O1 O-2 0.07435 0.36712 0.86298 1 0.0
S1 S+6 0.2665 0.22692 0.91619 1 0.0
O9 O-2 0.23798 0.72292 0.27172 1 0.0
H3 H+1 0.337 0.327 0.2836 1 0.0
O8 O-2 0.10866 0.88079 0.68243 1 0.0
K2 K+1 0.26499 0.73403 0.92671 1 0.0
